data_2020651
loop_
_publ_author_name
'Cardoso, Laura N. F.'
'Noguiera, Thais C. M.'
'Kaiser, Carlos R.'
'Wardell, James L.'
'de Souza, Marcus V. N.'
'Lancaster, Shaun T.'
'Harrison, William T. A.'

_publ_section_title
;
 Different weak interactions in the crystals of three isomeric
 (<i>E</i>)-<i>N</i>-methyl-<i>N</i>'-(nitrobenzylidene)-2-(thiophen-2-yl)acetohydrazides
;
_journal_coeditor_code HG5478
_journal_issue 12
_journal_name_full 'Acta Crystallographica Section E'
_journal_page_first 1677
_journal_page_last 1682
_journal_paper_doi 10.1107/S2056989016016856
_journal_volume 72
_journal_year 2016
_chemical_formula_moiety 'C14 H13 N3 O3 S'
_chemical_formula_sum 'C14 H13 N3 O3 S'
_chemical_formula_weight 303.33
_chemical_name_systematic (<i>E</i>)-<i>N</i>-Methyl-<i>N</i>'-(3-nitrobenzylidene)-2-(thiophen-2-yl)acetohydrazide
_space_group_crystal_system monoclinic
_space_group_IT_number 14
_space_group_name_Hall '-P 2yn'
_space_group_name_H-M_alt 'P 1 21/n 1'
_symmetry_space_group_name_Hall '-P 2yn'
_symmetry_space_group_name_H-M 'P 1 21/n 1'
_atom_sites_solution_hydrogens geom
_audit_creation_method SHELXL-2014/7
_cell_angle_alpha 90
_cell_angle_beta 93.3800(18)
_cell_angle_gamma 90
_cell_formula_units_Z 4
_cell_length_a 5.6629(4)
_cell_length_b 15.6864(11)
_cell_length_c 15.2842(11)
_cell_measurement_reflns_used 9051
_cell_measurement_temperature 100(2)
_cell_measurement_theta_max 27.5
_cell_measurement_theta_min 2.6
_cell_volume 1355.34(17)
_computing_cell_refinement
;
CrystalClear (Rigaku, 2012)
;
_computing_data_collection
;
CrystalClear (Rigaku, 2012)
;
_computing_data_reduction
;
CrystalClear (Rigaku, 2012)
;
_computing_molecular_graphics
;
ORTEP-3 for Windows (Farrugia, 2012)
;
_computing_publication_material
;
publCIF (Westrip, 2010)
;
_computing_structure_refinement
;
SHELXL2014 (Sheldrick, 2015)
;
_computing_structure_solution
;
SHELXS97 (Sheldrick, 2008)
;
_diffrn_ambient_temperature 100(2)
_diffrn_measured_fraction_theta_full 0.996
_diffrn_measured_fraction_theta_max 0.997
_diffrn_measurement_device_type 'Rigaku Mercury CCD'
_diffrn_measurement_method \w
_diffrn_radiation_type MoK\a
_diffrn_radiation_wavelength 0.71073
_diffrn_reflns_av_R_equivalents 0.0312
_diffrn_reflns_limit_h_max 7
_diffrn_reflns_limit_h_min -7
_diffrn_reflns_limit_k_max 19
_diffrn_reflns_limit_k_min -20
_diffrn_reflns_limit_l_max 19
_diffrn_reflns_limit_l_min -19
_diffrn_reflns_number 9365
_diffrn_reflns_theta_full 25.242
_diffrn_reflns_theta_max 27.485
_diffrn_reflns_theta_min 2.597
_exptl_absorpt_coefficient_mu 0.253
_exptl_absorpt_correction_type none
_exptl_crystal_colour yellow
_exptl_crystal_density_diffrn 1.487
_exptl_crystal_description block
_exptl_crystal_F_000 632
_exptl_crystal_size_max 0.22
_exptl_crystal_size_mid 0.17
_exptl_crystal_size_min 0.12
_refine_diff_density_max 0.303
_refine_diff_density_min -0.279
_refine_ls_extinction_method none
_refine_ls_goodness_of_fit_ref 1.080
_refine_ls_hydrogen_treatment constr
_refine_ls_matrix_type full
_refine_ls_number_parameters 191
_refine_ls_number_reflns 3110
_refine_ls_number_restraints 0
_refine_ls_restrained_S_all 1.080
_refine_ls_R_factor_all 0.0374
_refine_ls_R_factor_gt 0.0335
_refine_ls_shift/su_max 0.000
_refine_ls_shift/su_mean 0.000
_refine_ls_structure_factor_coef Fsqd
_refine_ls_weighting_details 'w=1/[\s^2^(Fo^2^)+(0.0505P)^2^+0.4026P] where P=(Fo^2^+2Fc^2^)/3'
_refine_ls_weighting_scheme calc
_refine_ls_wR_factor_gt 0.0931
_refine_ls_wR_factor_ref 0.0955
_reflns_number_gt 2757
_reflns_number_total 3110
_reflns_threshold_expression 'I > 2\s(I)'
_cod_data_source_file hg5478sup1.cif
_cod_data_source_block II
_cod_depositor_comments 'Adding full bibliography for 2020650--2020652.cif.'
_cod_database_code 2020651
_cod_database_fobs_code 2020651
_shelx_space_group_comment
;
The symmetry employed for this shelxl refinement is uniquely defined
by the following loop, which should always be used as a source of
symmetry information in preference to the above space-group names.
They are only intended as comments.
;

loop_
_space_group_symop_operation_xyz
'x, y, z'
'-x+1/2, y+1/2, -z+1/2'
'-x, -y, -z'
'x-1/2, -y-1/2, z-1/2'

loop_
_atom_site_type_symbol
_atom_site_label
_atom_site_fract_x
_atom_site_fract_y
_atom_site_fract_z
_atom_site_U_iso_or_equiv
_atom_site_adp_type
_atom_site_calc_flag
_atom_site_occupancy
C C1 0.3945(2) 0.25348(8) 0.28563(8) 0.0187(2) Uani d 1
C C2 0.4786(2) 0.33560(8) 0.27161(8) 0.0188(2) Uani d 1
H H2 0.6256 0.3540 0.2983 0.023 Uiso calc 1
C C3 0.3425(2) 0.38950(8) 0.21792(8) 0.0192(3) Uani d 1
C C4 0.1240(2) 0.36637(9) 0.17844(8) 0.0212(3) Uani d 1
H H4 0.0333 0.4055 0.1430 0.025 Uiso calc 1
C C5 0.0432(2) 0.28453(9) 0.19246(8) 0.0225(3) Uani d 1
H H5 -0.1045 0.2667 0.1659 0.027 Uiso calc 1
C C6 0.1768(2) 0.22833(8) 0.24516(8) 0.0210(3) Uani d 1
H H6 0.1202 0.1721 0.2539 0.025 Uiso calc 1
C C7 0.5216(2) 0.19343(8) 0.34489(8) 0.0198(3) Uani d 1
H H7 0.4668 0.1365 0.3494 0.024 Uiso calc 1
C C8 0.7162(2) 0.07490(8) 0.45928(9) 0.0225(3) Uani d 1
H H8A 0.5539 0.0795 0.4777 0.034 Uiso calc 1
H H8B 0.8134 0.0441 0.5040 0.034 Uiso calc 1
H H8C 0.7160 0.0439 0.4036 0.034 Uiso calc 1
C C9 1.0134(2) 0.18638(9) 0.49611(8) 0.0199(3) Uani d 1
C C10 1.1004(2) 0.27656(8) 0.48044(8) 0.0211(3) Uani d 1
H H10A 1.2731 0.2785 0.4947 0.025 Uiso calc 1
H H10B 1.0732 0.2901 0.4174 0.025 Uiso calc 1
C C11 0.9841(2) 0.34407(8) 0.53279(8) 0.0195(3) Uani d 1
C C12 1.0854(2) 0.38920(9) 0.60202(9) 0.0239(3) Uani d 1
H H12 1.2409 0.3788 0.6265 0.029 Uiso calc 1
C C13 0.9330(2) 0.45351(9) 0.63371(9) 0.0248(3) Uani d 1
H H13 0.9760 0.4907 0.6810 0.030 Uiso calc 1
C C14 0.7188(2) 0.45511(9) 0.58811(9) 0.0253(3) Uani d 1
H H14 0.5950 0.4936 0.5998 0.030 Uiso calc 1
N N1 0.70671(18) 0.21766(7) 0.39066(7) 0.0189(2) Uani d 1
N N2 0.81324(18) 0.15999(7) 0.44806(7) 0.0195(2) Uani d 1
N N3 0.43337(19) 0.47517(7) 0.20197(7) 0.0213(2) Uani d 1
O O1 1.11711(16) 0.13877(6) 0.54872(6) 0.0251(2) Uani d 1
O O2 0.31572(17) 0.52296(6) 0.15251(6) 0.0262(2) Uani d 1
O O3 0.62386(17) 0.49615(7) 0.23846(7) 0.0291(2) Uani d 1
S S1 0.69978(5) 0.37937(2) 0.50723(2) 0.02407(11) Uani d 1

loop_
_atom_site_aniso_label
_atom_site_aniso_U_11
_atom_site_aniso_U_22
_atom_site_aniso_U_33
_atom_site_aniso_U_12
_atom_site_aniso_U_13
_atom_site_aniso_U_23
C1 0.0173(5) 0.0210(6) 0.0175(5) 0.0019(5) -0.0020(4) -0.0014(5)
C2 0.0153(5) 0.0219(6) 0.0186(6) 0.0009(5) -0.0024(4) -0.0011(5)
C3 0.0185(6) 0.0195(6) 0.0192(6) 0.0004(5) -0.0011(5) -0.0015(5)
C4 0.0183(6) 0.0247(6) 0.0199(6) 0.0036(5) -0.0040(5) -0.0003(5)
C5 0.0169(6) 0.0278(7) 0.0221(6) 0.0001(5) -0.0051(5) -0.0025(5)
C6 0.0191(6) 0.0218(6) 0.0217(6) -0.0014(5) -0.0029(5) -0.0016(5)
C7 0.0184(5) 0.0194(6) 0.0212(6) -0.0004(5) -0.0023(5) 0.0006(5)
C8 0.0229(6) 0.0184(6) 0.0252(6) -0.0010(5) -0.0053(5) 0.0022(5)
C9 0.0157(5) 0.0239(6) 0.0199(6) 0.0023(5) -0.0013(4) -0.0031(5)
C10 0.0141(5) 0.0250(6) 0.0239(6) -0.0009(5) -0.0017(4) -0.0019(5)
C11 0.0152(5) 0.0207(6) 0.0223(6) -0.0012(5) -0.0015(4) 0.0018(5)
C12 0.0182(6) 0.0266(7) 0.0265(7) -0.0015(5) -0.0017(5) -0.0023(5)
C13 0.0217(6) 0.0259(7) 0.0264(6) -0.0010(5) -0.0028(5) -0.0039(5)
C14 0.0232(6) 0.0232(7) 0.0292(7) 0.0029(5) -0.0010(5) -0.0023(5)
N1 0.0171(5) 0.0199(5) 0.0193(5) 0.0022(4) -0.0025(4) 0.0017(4)
N2 0.0179(5) 0.0184(5) 0.0215(5) 0.0005(4) -0.0055(4) 0.0018(4)
N3 0.0215(5) 0.0212(5) 0.0208(5) 0.0011(4) -0.0029(4) -0.0009(4)
O1 0.0215(4) 0.0274(5) 0.0254(5) 0.0037(4) -0.0077(4) 0.0008(4)
O2 0.0284(5) 0.0215(5) 0.0280(5) 0.0056(4) -0.0061(4) 0.0028(4)
O3 0.0263(5) 0.0283(5) 0.0312(5) -0.0069(4) -0.0104(4) 0.0028(4)
S1 0.01743(17) 0.02608(19) 0.02791(19) 0.00234(12) -0.00532(13) -0.00320(13)

loop_
_atom_type_symbol
_atom_type_description
_atom_type_scat_dispersion_real
_atom_type_scat_dispersion_imag
_atom_type_scat_source
C C 0.0033 0.0016 'International Tables Vol C Tables 4.2.6.8 and 6.1.1.4'
H H 0.0000 0.0000 'International Tables Vol C Tables 4.2.6.8 and 6.1.1.4'
N N 0.0061 0.0033 'International Tables Vol C Tables 4.2.6.8 and 6.1.1.4'
O O 0.0106 0.0060 'International Tables Vol C Tables 4.2.6.8 and 6.1.1.4'
S S 0.1246 0.1234 'International Tables Vol C Tables 4.2.6.8 and 6.1.1.4'

loop_
_geom_angle_atom_site_label_1
_geom_angle_atom_site_label_2
_geom_angle_atom_site_label_3
_geom_angle
C2 C1 C6 119.43(11)
C2 C1 C7 121.93(11)
C6 C1 C7 118.58(12)
C3 C2 C1 118.24(11)
C3 C2 H2 120.9
C1 C2 H2 120.9
C2 C3 C4 123.26(12)
C2 C3 N3 118.13(11)
C4 C3 N3 118.62(11)
C5 C4 C3 117.93(12)
C5 C4 H4 121.0
C3 C4 H4 121.0
C4 C5 C6 120.32(11)
C4 C5 H5 119.8
C6 C5 H5 119.8
C5 C6 C1 120.80(12)
C5 C6 H6 119.6
C1 C6 H6 119.6
N1 C7 C1 120.14(12)
N1 C7 H7 119.9
C1 C7 H7 119.9
N2 C8 H8A 109.5
N2 C8 H8B 109.5
H8A C8 H8B 109.5
N2 C8 H8C 109.5
H8A C8 H8C 109.5
H8B C8 H8C 109.5
O1 C9 N2 121.03(12)
O1 C9 C10 121.63(11)
N2 C9 C10 117.35(11)
C11 C10 C9 114.54(11)
C11 C10 H10A 108.6
C9 C10 H10A 108.6
C11 C10 H10B 108.6
C9 C10 H10B 108.6
H10A C10 H10B 107.6
C12 C11 C10 126.76(11)
C12 C11 S1 110.59(10)
C10 C11 S1 122.55(9)
C11 C12 C13 113.09(12)
C11 C12 H12 123.5
C13 C12 H12 123.5
C14 C13 C12 112.11(12)
C14 C13 H13 123.9
C12 C13 H13 123.9
C13 C14 S1 111.86(11)
C13 C14 H14 124.1
S1 C14 H14 124.1
C7 N1 N2 117.82(11)
N1 N2 C9 117.31(11)
N1 N2 C8 121.56(10)
C9 N2 C8 121.11(10)
O3 N3 O2 122.93(11)
O3 N3 C3 118.52(10)
O2 N3 C3 118.55(10)
C14 S1 C11 92.35(6)

loop_
_geom_bond_atom_site_label_1
_geom_bond_atom_site_label_2
_geom_bond_distance
C1 C2 1.3943(18)
C1 C6 1.4027(16)
C1 C7 1.4659(17)
C2 C3 1.3811(17)
C2 H2 0.9500
C3 C4 1.3923(17)
C3 N3 1.4645(17)
C4 C5 1.3839(19)
C4 H4 0.9500
C5 C6 1.3883(18)
C5 H5 0.9500
C6 H6 0.9500
C7 N1 1.2829(16)
C7 H7 0.9500
C8 N2 1.4573(16)
C8 H8A 0.9800
C8 H8B 0.9800
C8 H8C 0.9800
C9 O1 1.2220(16)
C9 N2 1.3776(15)
C9 C10 1.5215(18)
C10 C11 1.5025(18)
C10 H10A 0.9900
C10 H10B 0.9900
C11 C12 1.3705(18)
C11 S1 1.7256(12)
C12 C13 1.4306(19)
C12 H12 0.9500
C13 C14 1.3630(18)
C13 H13 0.9500
C14 S1 1.7134(14)
C14 H14 0.9500
N1 N2 1.3747(14)
N3 O3 1.2297(14)
N3 O2 1.2321(14)

loop_
_geom_hbond_atom_site_label_D
_geom_hbond_atom_site_label_H
_geom_hbond_atom_site_label_A
_geom_hbond_site_symmetry_A
_geom_hbond_distance_DH
_geom_hbond_distance_HA
_geom_hbond_distance_DA
_geom_hbond_angle_DHA
C7 H7 O2 2_545 0.95 2.39 3.2879(16) 157
C8 H8B O2 4_666 0.98 2.50 3.3468(16) 144
C8 H8C O3 2_645 0.98 2.52 3.4356(17) 156
C13 H13 O3 3_766 0.95 2.52 3.1874(16) 127

loop_
_geom_torsion_atom_site_label_1
_geom_torsion_atom_site_label_2
_geom_torsion_atom_site_label_3
_geom_torsion_atom_site_label_4
_geom_torsion
C6 C1 C2 C3 0.08(18)
C7 C1 C2 C3 -177.02(12)
C1 C2 C3 C4 1.15(19)
C1 C2 C3 N3 -178.86(11)
C2 C3 C4 C5 -1.5(2)
N3 C3 C4 C5 178.49(12)
C3 C4 C5 C6 0.64(19)
C4 C5 C6 C1 0.5(2)
C2 C1 C6 C5 -0.90(19)
C7 C1 C6 C5 176.30(12)
C2 C1 C7 N1 5.17(19)
C6 C1 C7 N1 -171.96(12)
O1 C9 C10 C11 -95.28(14)
N2 C9 C10 C11 85.18(14)
C9 C10 C11 C12 108.80(15)
C9 C10 C11 S1 -75.20(14)
C10 C11 C12 C13 175.57(13)
S1 C11 C12 C13 -0.83(15)
C11 C12 C13 C14 0.49(18)
C12 C13 C14 S1 0.08(16)
C1 C7 N1 N2 177.17(11)
C7 N1 N2 C9 179.26(11)
C7 N1 N2 C8 -2.03(17)
O1 C9 N2 N1 179.67(11)
C10 C9 N2 N1 -0.78(16)
O1 C9 N2 C8 0.95(19)
C10 C9 N2 C8 -179.50(11)
C2 C3 N3 O3 -1.60(18)
C4 C3 N3 O3 178.39(12)
C2 C3 N3 O2 178.30(11)
C4 C3 N3 O2 -1.70(17)
C13 C14 S1 C11 -0.47(12)
C12 C11 S1 C14 0.74(11)
C10 C11 S1 C14 -175.84(11)
